data_4104623
loop_
_publ_author_name
'Vonika Ka-Man Au'
'Keith Man-Chung Wong'
'Nianyong Zhu'
'Vivian Wing-Wah Yam'

_publ_section_title
;
 Luminescent Cyclometalated N-Heterocyclic Carbene-Containing
 Organogold(III) Complexes: Synthesis, Characterization, Electrochemistry,
 and Photophysical Studies
;
_journal_name_full 'Journal of the American Chemical Society'
_journal_page_first 9076
_journal_page_last 9085
_journal_paper_doi 10.1021/ja9027692
_journal_volume 131
_journal_year 2009
_chemical_formula_moiety 'C61 H70 Au2 Cl2 F12 N6 P2'
_chemical_formula_sum 'C61 H70 Au2 Cl2 F12 N6 P2'
_chemical_formula_weight 1642.00
_chemical_name_systematic
;
 ?
;
_space_group_IT_number 114
_symmetry_cell_setting tetragonal
_symmetry_space_group_name_Hall 'P -4 2n'
_symmetry_space_group_name_H-M 'P -4 21 c'
_atom_sites_solution_hydrogens geom
_atom_sites_solution_primary direct
_atom_sites_solution_secondary difmap
_audit_creation_method SHELXL-97
_cell_angle_alpha 90.00
_cell_angle_beta 90.00
_cell_angle_gamma 90.00
_cell_formula_units_Z 4
_cell_length_a 16.308(2)
_cell_length_b 16.308(2)
_cell_length_c 25.786(3)
_cell_measurement_reflns_used 0
_cell_measurement_temperature 301(2)
_cell_measurement_theta_max 0
_cell_measurement_theta_min 0
_cell_volume 6857.8(14)
_computing_cell_refinement 'Bruker XSCANS'
_computing_data_collection 'Bruker XSCANS'
_computing_data_reduction 'Bruker SHELXTL'
_computing_molecular_graphics 'Ortep-3 for Windows (Farrugia, 1997)'
_computing_publication_material 'WinGX publication routines (Farrugia, 1999)'
_computing_structure_refinement 'SHELXL-97 (Sheldrick, 1997)'
_computing_structure_solution 'SHELXS-97 (Sheldrick, 1997)'
_diffrn_ambient_temperature 301(2)
_diffrn_measured_fraction_theta_full 0.999
_diffrn_measured_fraction_theta_max 0.999
_diffrn_measurement_device_type 'Bruker Smart CCD 1000'
_diffrn_measurement_method 'Phi and Omega scans'
_diffrn_radiation_monochromator graphite
_diffrn_radiation_source 'fine-focus sealed tube'
_diffrn_radiation_type MoK\a
_diffrn_radiation_wavelength 0.71073
_diffrn_reflns_av_R_equivalents 0.0251
_diffrn_reflns_av_sigmaI/netI 0.0284
_diffrn_reflns_limit_h_max 19
_diffrn_reflns_limit_h_min -19
_diffrn_reflns_limit_k_max 18
_diffrn_reflns_limit_k_min -19
_diffrn_reflns_limit_l_max 29
_diffrn_reflns_limit_l_min -31
_diffrn_reflns_number 36019
_diffrn_reflns_theta_full 25.68
_diffrn_reflns_theta_max 25.68
_diffrn_reflns_theta_min 2.01
_exptl_absorpt_coefficient_mu 4.471
_exptl_absorpt_correction_T_max 1.000000
_exptl_absorpt_correction_T_min 0.753778
_exptl_absorpt_correction_type empirical
_exptl_absorpt_process_details SADABS
_exptl_crystal_colour yellow
_exptl_crystal_density_diffrn 1.590
_exptl_crystal_description prism
_exptl_crystal_F_000 3232
_exptl_crystal_size_max 0.25
_exptl_crystal_size_mid 0.2
_exptl_crystal_size_min 0.2
_refine_diff_density_max 0.877
_refine_diff_density_min -0.295
_refine_diff_density_rms 0.096
_refine_ls_abs_structure_details 'Flack H D (1983), Acta Cryst. A39, 876-881'
_refine_ls_abs_structure_Flack 0.019(8)
_refine_ls_extinction_method none
_refine_ls_goodness_of_fit_ref 1.128
_refine_ls_hydrogen_treatment constr
_refine_ls_matrix_type full
_refine_ls_number_parameters 389
_refine_ls_number_reflns 6503
_refine_ls_number_restraints 1
_refine_ls_restrained_S_all 1.128
_refine_ls_R_factor_all 0.0320
_refine_ls_R_factor_gt 0.0276
_refine_ls_shift/su_max 0.002
_refine_ls_shift/su_mean 0.000
_refine_ls_structure_factor_coef Fsqd
_refine_ls_weighting_details 'calc w=1/[\s^2^(Fo^2^)+(0.0512P)^2^+1.5637P] where P=(Fo^2^+2Fc^2^)/3'
_refine_ls_weighting_scheme calc
_refine_ls_wR_factor_gt 0.0792
_refine_ls_wR_factor_ref 0.0823
_reflns_number_gt 6024
_reflns_number_total 6503
_reflns_threshold_expression >2sigma(I)
_cod_data_source_file ja9027692_si_008.cif
_cod_data_source_block shelxl
_cod_original_cell_volume 6857.5(14)
_cod_database_code 4104623

loop_
_symmetry_equiv_pos_as_xyz
'x, y, z'
'x+1/2, -y+1/2, -z+1/2'
'-x, -y, z'
'-x+1/2, y+1/2, -z+1/2'
'-y+1/2, -x+1/2, z+1/2'
'-y, x, -z'
'y, -x, -z'
'y+1/2, x+1/2, z+1/2'

loop_
_atom_site_label
_atom_site_type_symbol
_atom_site_fract_x
_atom_site_fract_y
_atom_site_fract_z
_atom_site_U_iso_or_equiv
_atom_site_adp_type
_atom_site_occupancy
_atom_site_symmetry_multiplicity
_atom_site_calc_flag
_atom_site_refinement_flags
C1 C 0.6373(3) 0.9067(3) 0.8775(2) 0.0417(11) Uani 1 1 d .
C2 C 0.4964(4) 0.9556(4) 0.9044(3) 0.0689(18) Uani 1 1 d .
H2A H 0.4748 0.9372 0.8713 0.083 Uiso 1 1 calc R
H2B H 0.4586 0.9385 0.9314 0.083 Uiso 1 1 calc R
C3 C 0.6034(5) 0.8870(5) 0.9596(3) 0.076(2) Uani 1 1 d .
H3 H 0.5730 0.8875 0.9901 0.092 Uiso 1 1 calc R
C4 C 0.6776(5) 0.8560(5) 0.9543(3) 0.075(2) Uani 1 1 d .
H4 H 0.7094 0.8308 0.9797 0.091 Uiso 1 1 calc R
C5 C 0.7750(5) 0.8418(6) 0.8786(3) 0.085(2) Uani 1 1 d .
H5A H 0.7738 0.7832 0.8747 0.127 Uiso 1 1 calc R
H5B H 0.8200 0.8571 0.9005 0.127 Uiso 1 1 calc R
H5C H 0.7816 0.8668 0.8451 0.127 Uiso 1 1 calc R
C6 C 0.5408(3) 0.8647(4) 0.7777(2) 0.0509(13) Uani 1 1 d .
C7 C 0.4919(3) 0.8086(4) 0.8048(3) 0.0551(13) Uani 1 1 d .
H7 H 0.5027 0.7988 0.8397 0.066 Uiso 1 1 calc R
C8 C 0.4267(4) 0.7665(4) 0.7806(3) 0.0615(15) Uani 1 1 d .
C9 C 0.4136(4) 0.7829(5) 0.7281(3) 0.0722(19) Uani 1 1 d .
H9 H 0.3701 0.7575 0.7113 0.087 Uiso 1 1 calc R
C10 C 0.4622(4) 0.8347(4) 0.7009(3) 0.0637(15) Uani 1 1 d .
H10 H 0.4523 0.8426 0.6658 0.076 Uiso 1 1 calc R
C11 C 0.5257(4) 0.8756(4) 0.7241(2) 0.0561(14) Uani 1 1 d .
C12 C 0.5833(4) 0.9297(4) 0.6971(2) 0.0535(13) Uani 1 1 d .
C13 C 0.5889(5) 0.9421(5) 0.6429(2) 0.0674(18) Uani 1 1 d .
H13 H 0.5535 0.9160 0.6199 0.081 Uiso 1 1 calc R
C14 C 0.6498(6) 0.9952(5) 0.6256(3) 0.079(2) Uani 1 1 d .
H14 H 0.6524 1.0071 0.5903 0.095 Uiso 1 1 calc R
C15 C 0.7071(6) 1.0314(5) 0.6585(3) 0.074(2) Uani 1 1 d .
H15 H 0.7495 1.0638 0.6457 0.088 Uiso 1 1 calc R
C16 C 0.6983(4) 1.0169(4) 0.7116(2) 0.0566(15) Uani 1 1 d .
C17 C 0.7514(4) 1.0473(4) 0.7535(3) 0.0550(14) Uani 1 1 d .
C18 C 0.7332(3) 1.0202(3) 0.8033(3) 0.0485(11) Uani 1 1 d .
C19 C 0.7827(4) 1.0492(4) 0.8444(2) 0.0509(13) Uani 1 1 d .
H19 H 0.7696 1.0340 0.8781 0.061 Uiso 1 1 calc R
C20 C 0.8503(4) 1.0996(4) 0.8363(3) 0.0586(15) Uani 1 1 d .
C21 C 0.8660(5) 1.1248(5) 0.7861(3) 0.076(2) Uani 1 1 d .
H21 H 0.9100 1.1597 0.7799 0.091 Uiso 1 1 calc R
C22 C 0.8187(5) 1.0999(5) 0.7453(3) 0.072(2) Uani 1 1 d .
H22 H 0.8310 1.1177 0.7120 0.086 Uiso 1 1 calc R
C23 C 0.3766(5) 0.7045(5) 0.8119(4) 0.079(2) Uani 1 1 d .
C24 C 0.2894(6) 0.6929(7) 0.7884(5) 0.120(4) Uani 1 1 d .
H24A H 0.2941 0.6788 0.7524 0.180 Uiso 1 1 calc R
H24B H 0.2589 0.7429 0.7918 0.180 Uiso 1 1 calc R
H24C H 0.2615 0.6497 0.8065 0.180 Uiso 1 1 calc R
C25 C 0.3630(8) 0.7340(9) 0.8674(4) 0.148(6) Uani 1 1 d .
H25A H 0.3348 0.6924 0.8868 0.221 Uiso 1 1 calc R
H25B H 0.3306 0.7832 0.8670 0.221 Uiso 1 1 calc R
H25C H 0.4150 0.7451 0.8834 0.221 Uiso 1 1 calc R
C26 C 0.4192(8) 0.6246(6) 0.8084(6) 0.148(5) Uani 1 1 d .
H26A H 0.4186 0.6058 0.7731 0.222 Uiso 1 1 calc R
H26B H 0.3917 0.5853 0.8300 0.222 Uiso 1 1 calc R
H26C H 0.4749 0.6307 0.8198 0.222 Uiso 1 1 calc R
C27 C 0.9041(4) 1.1297(4) 0.8816(3) 0.0647(16) Uani 1 1 d .
C28 C 0.8964(4) 1.0777(6) 0.9292(3) 0.082(2) Uani 1 1 d .
H28A H 0.9208 1.0251 0.9230 0.123 Uiso 1 1 calc R
H28B H 0.8394 1.0708 0.9376 0.123 Uiso 1 1 calc R
H28C H 0.9239 1.1040 0.9576 0.123 Uiso 1 1 calc R
C29 C 0.8787(6) 1.2198(6) 0.8937(4) 0.104(3) Uani 1 1 d .
H29A H 0.8200 1.2235 0.8954 0.156 Uiso 1 1 calc R
H29B H 0.8987 1.2553 0.8669 0.156 Uiso 1 1 calc R
H29C H 0.9017 1.2361 0.9264 0.156 Uiso 1 1 calc R
C30 C 0.9944(4) 1.1291(6) 0.8653(3) 0.084(2) Uani 1 1 d .
H30A H 1.0285 1.1321 0.8956 0.125 Uiso 1 1 calc R
H30B H 1.0052 1.1754 0.8434 0.125 Uiso 1 1 calc R
H30C H 1.0062 1.0794 0.8468 0.125 Uiso 1 1 calc R
C31 C 0.619(3) 0.635(3) 0.9739(8) 0.23(2) Uiso 0.50 1 d PD
H31A H 0.6773 0.6361 0.9818 0.280 Uiso 0.50 1 calc PR
H31B H 0.6016 0.5787 0.9767 0.280 Uiso 0.50 1 calc PR
P1 P 0.67043(11) 1.11891(13) 1.01907(7) 0.0653(5) Uani 1 1 d .
F1 F 0.6761(3) 1.0781(5) 0.9644(2) 0.114(2) Uani 1 1 d .
F2 F 0.6117(7) 1.0508(5) 1.0368(4) 0.199(5) Uani 1 1 d .
F3 F 0.6638(4) 1.1632(6) 1.0736(2) 0.167(4) Uani 1 1 d .
F4 F 0.5898(5) 1.1659(5) 1.0036(3) 0.148(3) Uani 1 1 d .
F5 F 0.7267(5) 1.1889(5) 1.0006(3) 0.175(4) Uani 1 1 d .
F6 F 0.7472(6) 1.0728(8) 1.0337(3) 0.206(5) Uani 1 1 d .
Cl1 Cl 0.6101(7) 0.6620(7) 0.9079(4) 0.193(4) Uiso 0.50 1 d PD
Cl2 Cl 0.5689(9) 0.6900(9) 1.0259(5) 0.235(5) Uiso 0.50 1 d PD
N1 N 0.5788(3) 0.9177(3) 0.91364(19) 0.0549(12) Uani 1 1 d .
N2 N 0.6984(3) 0.8694(3) 0.9017(2) 0.0557(12) Uani 1 1 d .
N3 N 0.6380(3) 0.9671(3) 0.72778(17) 0.0480(10) Uani 1 1 d .
Au1 Au 0.636363(11) 0.938311(11) 0.802934(9) 0.04269(7) Uani 1 1 d .

loop_
_atom_site_aniso_label
_atom_site_aniso_U_11
_atom_site_aniso_U_22
_atom_site_aniso_U_33
_atom_site_aniso_U_23
_atom_site_aniso_U_13
_atom_site_aniso_U_12
C1 0.037(2) 0.047(3) 0.041(3) 0.000(2) -0.002(2) -0.001(2)
C2 0.055(4) 0.060(4) 0.092(5) -0.012(4) 0.016(4) -0.008(3)
C3 0.086(5) 0.085(5) 0.058(4) 0.005(4) 0.022(4) 0.018(4)
C4 0.094(5) 0.083(5) 0.049(3) 0.012(3) -0.004(4) 0.010(4)
C5 0.055(4) 0.094(6) 0.105(6) 0.036(5) 0.020(4) 0.030(4)
C6 0.044(3) 0.050(3) 0.059(3) -0.011(3) -0.009(2) 0.005(2)
C7 0.048(3) 0.060(3) 0.057(3) -0.005(3) 0.005(3) 0.002(2)
C8 0.051(3) 0.066(4) 0.068(4) -0.013(3) -0.005(3) -0.008(3)
C9 0.055(4) 0.074(5) 0.088(5) -0.023(4) -0.018(4) -0.004(3)
C10 0.069(4) 0.065(4) 0.057(3) -0.013(3) -0.011(3) 0.005(3)
C11 0.057(4) 0.052(3) 0.059(3) -0.003(3) -0.006(3) 0.011(3)
C12 0.064(3) 0.053(3) 0.043(3) -0.004(3) 0.001(3) 0.019(3)
C13 0.087(5) 0.069(4) 0.046(3) -0.001(3) -0.017(3) 0.013(4)
C14 0.119(7) 0.069(4) 0.048(3) 0.006(3) -0.003(4) 0.007(5)
C15 0.105(6) 0.067(4) 0.049(3) 0.012(3) 0.010(4) -0.004(4)
C16 0.069(4) 0.046(3) 0.056(3) 0.008(3) 0.001(3) 0.008(3)
C17 0.062(3) 0.047(3) 0.056(3) -0.001(3) 0.007(3) -0.003(3)
C18 0.045(3) 0.044(3) 0.057(3) 0.002(3) 0.005(3) 0.002(2)
C19 0.042(3) 0.052(3) 0.059(3) 0.002(3) 0.004(3) -0.001(2)
C20 0.052(4) 0.052(3) 0.072(4) -0.002(3) 0.004(3) 0.000(3)
C21 0.077(5) 0.071(4) 0.080(5) 0.002(4) 0.021(4) -0.029(4)
C22 0.086(5) 0.072(4) 0.057(4) 0.016(3) 0.015(4) -0.010(4)
C23 0.060(4) 0.076(4) 0.100(6) -0.022(4) 0.000(4) -0.019(3)
C24 0.084(6) 0.125(8) 0.153(10) 0.009(7) -0.010(6) -0.056(6)
C25 0.141(9) 0.196(13) 0.106(7) -0.050(8) 0.052(7) -0.123(9)
C26 0.131(9) 0.080(6) 0.233(15) 0.031(9) 0.053(11) 0.001(6)
C27 0.050(3) 0.062(4) 0.082(4) -0.004(3) 0.004(3) -0.009(3)
C28 0.053(4) 0.120(7) 0.074(4) 0.000(5) -0.005(3) -0.013(4)
C29 0.071(5) 0.088(6) 0.153(9) -0.047(6) -0.018(5) 0.004(4)
C30 0.049(4) 0.092(5) 0.110(6) 0.017(5) 0.004(4) -0.014(4)
P1 0.0519(9) 0.0897(13) 0.0542(9) -0.0064(8) -0.0014(7) -0.0098(8)
F1 0.079(3) 0.181(6) 0.082(3) -0.043(4) 0.008(2) -0.024(4)
F2 0.282(12) 0.128(6) 0.188(8) -0.036(5) 0.140(8) -0.102(7)
F3 0.095(4) 0.290(10) 0.115(4) -0.110(6) 0.028(3) -0.062(5)
F4 0.106(5) 0.175(7) 0.162(6) -0.023(6) -0.022(5) 0.037(5)
F5 0.175(7) 0.177(7) 0.174(6) -0.057(6) 0.087(6) -0.105(6)
F6 0.174(8) 0.329(14) 0.116(5) 0.007(7) -0.022(5) 0.134(9)
N1 0.057(3) 0.059(3) 0.049(3) 0.006(2) 0.015(2) 0.006(2)
N2 0.050(3) 0.062(3) 0.056(3) 0.011(2) 0.004(2) 0.008(2)
N3 0.055(3) 0.048(2) 0.042(2) 0.0018(19) -0.001(2) 0.011(2)
Au1 0.03892(11) 0.04557(11) 0.04358(11) 0.00137(10) -0.00047(10) 0.00275(8)

loop_
_atom_type_symbol
_atom_type_description
_atom_type_scat_dispersion_real
_atom_type_scat_dispersion_imag
_atom_type_scat_source
C C 0.0033 0.0016 'International Tables Vol C Tables 4.2.6.8 and 6.1.1.4'
H H 0.0000 0.0000 'International Tables Vol C Tables 4.2.6.8 and 6.1.1.4'
Au Au -2.0133 8.8022 'International Tables Vol C Tables 4.2.6.8 and 6.1.1.4'
P P 0.1023 0.0942 'International Tables Vol C Tables 4.2.6.8 and 6.1.1.4'
F F 0.0171 0.0103 'International Tables Vol C Tables 4.2.6.8 and 6.1.1.4'
Cl Cl 0.1484 0.1585 'International Tables Vol C Tables 4.2.6.8 and 6.1.1.4'
N N 0.0061 0.0033 'International Tables Vol C Tables 4.2.6.8 and 6.1.1.4'

loop_
_geom_angle_atom_site_label_1
_geom_angle_atom_site_label_2
_geom_angle_atom_site_label_3
_geom_angle
_geom_angle_site_symmetry_1
N2 C1 N1 105.6(5) .
N2 C1 Au1 125.4(4) .
N1 C1 Au1 129.0(4) .
C2 C2 N1 109.7(7) 3_675
C2 C2 H2A 109.7 3_675
N1 C2 H2A 109.7 .
C2 C2 H2B 109.7 3_675
N1 C2 H2B 109.7 .
H2A C2 H2B 108.2 .
C4 C3 N1 109.0(6) .
C4 C3 H3 125.5 .
N1 C3 H3 125.5 .
C3 C4 N2 105.1(6) .
C3 C4 H4 127.5 .
N2 C4 H4 127.5 .
N2 C5 H5A 109.5 .
N2 C5 H5B 109.5 .
H5A C5 H5B 109.5 .
N2 C5 H5C 109.5 .
H5A C5 H5C 109.5 .
H5B C5 H5C 109.5 .
C7 C6 C11 118.1(6) .
C7 C6 Au1 130.6(5) .
C11 C6 Au1 111.3(5) .
C6 C7 C8 121.8(6) .
C6 C7 H7 119.1 .
C8 C7 H7 119.1 .
C9 C8 C7 116.7(6) .
C9 C8 C23 123.8(6) .
C7 C8 C23 119.4(6) .
C10 C9 C8 122.1(6) .
C10 C9 H9 118.9 .
C8 C9 H9 118.9 .
C9 C10 C11 121.4(7) .
C9 C10 H10 119.3 .
C11 C10 H10 119.3 .
C10 C11 C6 119.7(7) .
C10 C11 C12 124.8(6) .
C6 C11 C12 115.4(6) .
N3 C12 C13 118.4(6) .
N3 C12 C11 114.8(5) .
C13 C12 C11 126.7(6) .
C14 C13 C12 116.9(7) .
C14 C13 H13 121.6 .
C12 C13 H13 121.6 .
C13 C14 C15 123.1(6) .
C13 C14 H14 118.5 .
C15 C14 H14 118.5 .
C14 C15 C16 117.2(8) .
C14 C15 H15 121.4 .
C16 C15 H15 121.4 .
N3 C16 C15 118.9(7) .
N3 C16 C17 113.9(5) .
C15 C16 C17 127.2(7) .
C18 C17 C22 119.9(6) .
C18 C17 C16 116.6(6) .
C22 C17 C16 123.5(6) .
C17 C18 C19 117.7(5) .
C17 C18 Au1 111.4(5) .
C19 C18 Au1 130.9(5) .
C20 C19 C18 122.6(6) .
C20 C19 H19 118.7 .
C18 C19 H19 118.7 .
C21 C20 C19 117.6(7) .
C21 C20 C27 120.6(6) .
C19 C20 C27 121.8(6) .
C22 C21 C20 121.8(6) .
C22 C21 H21 119.1 .
C20 C21 H21 119.1 .
C21 C22 C17 120.4(6) .
C21 C22 H22 119.8 .
C17 C22 H22 119.8 .
C26 C23 C25 113.8(11) .
C26 C23 C8 107.4(7) .
C25 C23 C8 111.3(6) .
C26 C23 C24 107.3(8) .
C25 C23 C24 105.7(8) .
C8 C23 C24 111.3(8) .
C23 C24 H24A 109.5 .
C23 C24 H24B 109.5 .
H24A C24 H24B 109.5 .
C23 C24 H24C 109.5 .
H24A C24 H24C 109.5 .
H24B C24 H24C 109.5 .
C23 C25 H25A 109.5 .
C23 C25 H25B 109.5 .
H25A C25 H25B 109.5 .
C23 C25 H25C 109.5 .
H25A C25 H25C 109.5 .
H25B C25 H25C 109.5 .
C23 C26 H26A 109.5 .
C23 C26 H26B 109.5 .
H26A C26 H26B 109.5 .
C23 C26 H26C 109.5 .
H26A C26 H26C 109.5 .
H26B C26 H26C 109.5 .
C28 C27 C30 107.6(6) .
C28 C27 C20 113.1(6) .
C30 C27 C20 109.8(6) .
C28 C27 C29 110.3(7) .
C30 C27 C29 108.4(7) .
C20 C27 C29 107.5(6) .
C27 C28 H28A 109.5 .
C27 C28 H28B 109.5 .
H28A C28 H28B 109.5 .
C27 C28 H28C 109.5 .
H28A C28 H28C 109.5 .
H28B C28 H28C 109.5 .
C27 C29 H29A 109.5 .
C27 C29 H29B 109.5 .
H29A C29 H29B 109.5 .
C27 C29 H29C 109.5 .
H29A C29 H29C 109.5 .
H29B C29 H29C 109.5 .
C27 C30 H30A 109.5 .
C27 C30 H30B 109.5 .
H30A C30 H30B 109.5 .
C27 C30 H30C 109.5 .
H30A C30 H30C 109.5 .
H30B C30 H30C 109.5 .
Cl1 C31 Cl2 124(3) .
Cl1 C31 H31A 106.4 .
Cl2 C31 H31A 106.4 .
Cl1 C31 H31B 106.4 .
Cl2 C31 H31B 106.4 .
H31A C31 H31B 106.4 .
F6 P1 F2 94.8(7) .
F6 P1 F5 87.2(7) .
F2 P1 F5 178.0(6) .
F6 P1 F1 87.9(4) .
F2 P1 F1 89.8(4) .
F5 P1 F1 90.1(4) .
F6 P1 F4 179.2(6) .
F2 P1 F4 84.6(6) .
F5 P1 F4 93.4(6) .
F1 P1 F4 91.6(4) .
F6 P1 F3 93.6(5) .
F2 P1 F3 91.3(4) .
F5 P1 F3 88.7(4) .
F1 P1 F3 178.0(5) .
F4 P1 F3 86.9(5) .
C1 N1 C3 110.4(5) .
C1 N1 C2 125.5(5) .
C3 N1 C2 124.1(6) .
C1 N2 C4 110.0(5) .
C1 N2 C5 126.5(6) .
C4 N2 C5 123.4(6) .
C12 N3 C16 125.4(5) .
C12 N3 Au1 117.3(4) .
C16 N3 Au1 117.1(4) .
C1 Au1 N3 178.2(2) .
C1 Au1 C18 99.0(2) .
N3 Au1 C18 80.9(3) .
C1 Au1 C6 99.1(2) .
N3 Au1 C6 80.9(2) .
C18 Au1 C6 161.8(3) .

loop_
_geom_bond_atom_site_label_1
_geom_bond_atom_site_label_2
_geom_bond_distance
_geom_bond_site_symmetry_2
C1 N2 1.324(7) .
C1 N1 1.345(7) .
C1 Au1 1.992(5) .
C2 C2 1.454(14) 3_675
C2 N1 1.499(9) .
C2 H2A 0.9700 .
C2 H2B 0.9700 .
C3 C4 1.318(11) .
C3 N1 1.347(9) .
C3 H3 0.9300 .
C4 N2 1.415(8) .
C4 H4 0.9300 .
C5 N2 1.455(8) .
C5 H5A 0.9600 .
C5 H5B 0.9600 .
C5 H5C 0.9600 .
C6 C7 1.400(9) .
C6 C11 1.415(9) .
C6 Au1 2.072(6) .
C7 C8 1.411(8) .
C7 H7 0.9300 .
C8 C9 1.397(10) .
C8 C23 1.530(10) .
C9 C10 1.353(10) .
C9 H9 0.9300 .
C10 C11 1.370(9) .
C10 H10 0.9300 .
C11 C12 1.465(9) .
C12 N3 1.339(8) .
C12 C13 1.415(9) .
C13 C14 1.392(12) .
C13 H13 0.9300 .
C14 C15 1.395(12) .
C14 H14 0.9300 .
C15 C16 1.395(9) .
C15 H15 0.9300 .
C16 N3 1.343(8) .
C16 C17 1.470(10) .
C17 C18 1.389(9) .
C17 C22 1.410(10) .
C18 C19 1.415(9) .
C18 Au1 2.068(5) .
C19 C20 1.389(9) .
C19 H19 0.9300 .
C20 C21 1.384(9) .
C20 C27 1.541(9) .
C21 C22 1.365(11) .
C21 H21 0.9300 .
C22 H22 0.9300 .
C23 C26 1.479(13) .
C23 C25 1.527(12) .
C23 C24 1.558(12) .
C24 H24A 0.9600 .
C24 H24B 0.9600 .
C24 H24C 0.9600 .
C25 H25A 0.9600 .
C25 H25B 0.9600 .
C25 H25C 0.9600 .
C26 H26A 0.9600 .
C26 H26B 0.9600 .
C26 H26C 0.9600 .
C27 C28 1.497(10) .
C27 C30 1.531(10) .
C27 C29 1.559(11) .
C28 H28A 0.9600 .
C28 H28B 0.9600 .
C28 H28C 0.9600 .
C29 H29A 0.9600 .
C29 H29B 0.9600 .
C29 H29C 0.9600 .
C30 H30A 0.9600 .
C30 H30B 0.9600 .
C30 H30C 0.9600 .
C31 Cl1 1.76(3) .
C31 Cl2 1.81(3) .
C31 H31A 0.9700 .
C31 H31B 0.9700 .
P1 F6 1.507(8) .
P1 F2 1.536(7) .
P1 F5 1.541(7) .
P1 F1 1.562(5) .
P1 F4 1.573(6) .
P1 F3 1.584(6) .
N3 Au1 1.994(4) .
